data_7711830
loop_
_publ_author_name
'Dankert, Fabian'
'Gupta, Priyanka'
'Wellnitz, Tim'
'Baumann, Wolfgang'
'Hering-Junghans, Christian'

_publ_section_title
;
 Deoxygenation of chalcogen oxides EO2 (E = S, Se) with phospha-Wittig
 reagents
;
_journal_name_full 'Dalton Transactions'
_journal_paper_doi 10.1039/D2DT03703C
_journal_year 2022
_chemical_formula_moiety 'C36 H58 P2 S'
_chemical_formula_sum 'C36 H58 P2 S'
_chemical_formula_weight 584.82
_space_group_crystal_system monoclinic
_space_group_IT_number 15
_space_group_name_Hall '-C 2yc'
_space_group_name_H-M_alt 'C 1 2/c 1'
_atom_sites_solution_hydrogens geom
_atom_sites_solution_primary dual
_audit_creation_date 2021-09-15
_audit_creation_method
;
Olex2 1.3
(compiled 2020.11.12 svn.r5f609507 for OlexSys, GUI svn.r6226)
;
_audit_update_record
;
2022-11-22 deposited with the CCDC.	2022-11-23 downloaded from the CCDC.
;
_cell_angle_alpha 90
_cell_angle_beta 102.173(4)
_cell_angle_gamma 90
_cell_formula_units_Z 4
_cell_length_a 18.4987(11)
_cell_length_b 9.3637(6)
_cell_length_c 20.6165(10)
_cell_measurement_reflns_used 1926
_cell_measurement_temperature 150.01
_cell_measurement_theta_max 62.80
_cell_measurement_theta_min 4.39
_cell_volume 3490.8(4)
_computing_cell_refinement 'APEX2, Bruker'
_computing_data_collection 'APEX2, Bruker'
_computing_data_reduction 'APEX2, Bruker'
_computing_molecular_graphics 'Olex2 1.3 (Dolomanov et al., 2009)'
_computing_publication_material 'Olex2 1.3 (Dolomanov et al., 2009)'
_computing_structure_refinement 'SHELXL 2018/3 (Sheldrick, 2015)'
_computing_structure_solution 'SHELXT 2014/5 (Sheldrick, 2014)'
_diffrn_ambient_temperature 150.01
_diffrn_measured_fraction_theta_full 0.964
_diffrn_measured_fraction_theta_max 0.964
_diffrn_measurement_device_type 'Bruker APEX II Duo'
_diffrn_measurement_method '\f and \w scans'
_diffrn_radiation_type CuK\a
_diffrn_radiation_wavelength 1.54178
_diffrn_reflns_av_R_equivalents 0.0427
_diffrn_reflns_av_unetI/netI 0.0420
_diffrn_reflns_Laue_measured_fraction_full 0.964
_diffrn_reflns_Laue_measured_fraction_max 0.964
_diffrn_reflns_limit_h_max 19
_diffrn_reflns_limit_h_min -21
_diffrn_reflns_limit_k_max 10
_diffrn_reflns_limit_k_min -10
_diffrn_reflns_limit_l_max 23
_diffrn_reflns_limit_l_min -23
_diffrn_reflns_number 7795
_diffrn_reflns_point_group_measured_fraction_full 0.964
_diffrn_reflns_point_group_measured_fraction_max 0.964
_diffrn_reflns_theta_full 63.663
_diffrn_reflns_theta_max 63.663
_diffrn_reflns_theta_min 4.388
_diffrn_source_current 0.64
_diffrn_source_power 0.0286336
_diffrn_source_voltage 44.74
_diffrn_standards_number 0
_exptl_absorpt_coefficient_mu 1.834
_exptl_absorpt_correction_T_max 0.824
_exptl_absorpt_correction_T_min 0.667
_exptl_absorpt_correction_type multi-scan
_exptl_absorpt_process_details 'APEX2, SADABS was used for absorption correction'
_exptl_crystal_colour colourless
_exptl_crystal_colour_primary colourless
_exptl_crystal_density_diffrn 1.113
_exptl_crystal_description plate
_exptl_crystal_F_000 1280
_exptl_crystal_size_max 0.24
_exptl_crystal_size_mid 0.17
_exptl_crystal_size_min 0.11
_refine_diff_density_max 0.324
_refine_diff_density_min -0.537
_refine_diff_density_rms 0.045
_refine_ls_extinction_method none
_refine_ls_goodness_of_fit_ref 1.027
_refine_ls_hydrogen_treatment constr
_refine_ls_matrix_type full
_refine_ls_number_parameters 248
_refine_ls_number_reflns 2763
_refine_ls_number_restraints 0
_refine_ls_restrained_S_all 1.027
_refine_ls_R_factor_all 0.0572
_refine_ls_R_factor_gt 0.0428
_refine_ls_shift/su_max 0.000
_refine_ls_shift/su_mean 0.000
_refine_ls_structure_factor_coef Fsqd
_refine_ls_weighting_details 'w=1/[\s^2^(Fo^2^)+(0.0615P)^2^+1.7935P] where P=(Fo^2^+2Fc^2^)/3'
_refine_ls_weighting_scheme calc
_refine_ls_wR_factor_gt 0.1033
_refine_ls_wR_factor_ref 0.1132
_reflns_Friedel_coverage 0.000
_reflns_number_gt 2221
_reflns_number_total 2763
_reflns_threshold_expression 'I > 2\s(I)'
_cod_data_source_file d2dt03703c2.cif
_cod_data_source_block ax2138
_cod_database_code 7711830
_shelx_shelxl_version_number 2018/3
_shelx_space_group_comment
;
The symmetry employed for this shelxl refinement is uniquely defined
by the following loop, which should always be used as a source of
symmetry information in preference to the above space-group names.
They are only intended as comments.
;
_shelx_estimated_absorpt_t_max 0.824
_shelx_estimated_absorpt_t_min 0.667
_olex2_refinement_description
;
1. Fixed Uiso
 At 1.2 times of:
  All C(H) groups
 At 1.5 times of:
  All C(H,H,H) groups
2. Others
 Sof(C16A)=Sof(H16A)=Sof(H16B)=Sof(H16C)=Sof(C17A)=Sof(H17A)=Sof(H17B)=
 Sof(H17C)=Sof(C18A)=Sof(H18D)=Sof(H18E)=Sof(H18F)=1-FVAR(1)
 Sof(C18)=Sof(H18A)=Sof(H18B)=Sof(H18C)=Sof(C16)=Sof(H16D)=Sof(H16E)=Sof(H16F)=
 Sof(C17)=Sof(H17D)=Sof(H17E)=Sof(H17F)=FVAR(1)
 Sof(C8A)=Sof(H8AA)=Sof(H8AB)=Sof(H8AC)=Sof(C9A)=Sof(H9AA)=Sof(H9AB)=Sof(H9AC)=
 Sof(C10A)=Sof(H10A)=Sof(H10B)=Sof(H10C)=1-FVAR(2)
 Sof(C8)=Sof(H8A)=Sof(H8B)=Sof(H8C)=Sof(C9)=Sof(H9A)=Sof(H9B)=Sof(H9C)=
 Sof(C10)=Sof(H10D)=Sof(H10E)=Sof(H10F)=FVAR(2)
3.a Aromatic/amide H refined with riding coordinates:
 C5(H5), C3(H3)
3.b Idealised Me refined as rotating group:
 C13(H13A,H13B,H13C), C12(H12A,H12B,H12C), C14(H14A,H14B,H14C), C18(H18A,H18B,
 H18C), C8A(H8AA,H8AB,H8AC), C16A(H16A,H16B,H16C), C8(H8A,H8B,H8C), C9A(H9AA,
 H9AB,H9AC), C17A(H17A,H17B,H17C), C9(H9A,H9B,H9C), C10A(H10A,H10B,H10C),
 C16(H16D,H16E,H16F), C10(H10D,H10E,H10F), C17(H17D,H17E,H17F), C18A(H18D,H18E,
 H18F)
;
_olex2_submission_special_instructions 'No special instructions were received'

loop_
_space_group_symop_operation_xyz
'x, y, z'
'-x, y, -z+1/2'
'x+1/2, y+1/2, z'
'-x+1/2, y+1/2, -z+1/2'
'-x, -y, -z'
'x, -y, z-1/2'
'-x+1/2, -y+1/2, -z'
'x+1/2, -y+1/2, z-1/2'

loop_
_atom_site_label
_atom_site_type_symbol
_atom_site_fract_x
_atom_site_fract_y
_atom_site_fract_z
_atom_site_U_iso_or_equiv
_atom_site_adp_type
_atom_site_occupancy
_atom_site_site_symmetry_order
_atom_site_calc_flag
_atom_site_refinement_flags_posn
_atom_site_refinement_flags_adp
_atom_site_refinement_flags_occupancy
_atom_site_disorder_assembly
_atom_site_disorder_group
P1 P 0.43849(3) 0.32781(6) 0.74340(2) 0.03248(19) Uani 1 1 d . . . . .
S1 S 0.500000 0.51954(10) 0.750000 0.0643(3) Uani 1 2 d S T P . .
C4 C 0.37798(11) 0.3925(3) 0.51523(10) 0.0308(5) Uani 1 1 d . . . . .
C1 C 0.39955(11) 0.3235(2) 0.65133(9) 0.0273(4) Uani 1 1 d . . . . .
C5 C 0.41051(11) 0.2651(3) 0.53964(10) 0.0319(5) Uani 1 1 d . . . . .
H5 H 0.426872 0.201762 0.509715 0.038 Uiso 1 1 calc R U . . .
C3 C 0.34608(11) 0.4724(3) 0.55842(10) 0.0316(5) Uani 1 1 d . . . . .
H3 H 0.318230 0.554466 0.541403 0.038 Uiso 1 1 calc R U . . .
C2 C 0.35245(11) 0.4396(2) 0.62513(10) 0.0292(5) Uani 1 1 d . . . . .
C6 C 0.42049(11) 0.2250(2) 0.60630(10) 0.0292(5) Uani 1 1 d . . . . .
C15 C 0.36923(13) 0.4378(3) 0.44248(10) 0.0380(6) Uani 1 1 d . . . . .
C11 C 0.44811(13) 0.0709(3) 0.62316(10) 0.0345(5) Uani 1 1 d . . . . .
C7 C 0.30072(13) 0.5258(3) 0.66203(11) 0.0379(5) Uani 1 1 d . . . . .
C13 C 0.41348(15) -0.0316(3) 0.56634(12) 0.0443(6) Uani 1 1 d . . . . .
H13A H 0.359732 -0.018316 0.555418 0.066 Uiso 1 1 calc R U . . .
H13B H 0.424911 -0.130507 0.580431 0.066 Uiso 1 1 calc R U . . .
H13C H 0.433841 -0.011109 0.527135 0.066 Uiso 1 1 calc R U . . .
C12 C 0.53222(13) 0.0605(3) 0.63013(12) 0.0400(6) Uani 1 1 d . . . . .
H12A H 0.545219 0.087690 0.588131 0.060 Uiso 1 1 calc R U . . .
H12B H 0.548301 -0.037848 0.641318 0.060 Uiso 1 1 calc R U . . .
H12C H 0.556831 0.124913 0.665401 0.060 Uiso 1 1 calc R U . . .
C14 C 0.42300(14) 0.0148(3) 0.68426(11) 0.0406(6) Uani 1 1 d . . . . .
H14A H 0.443792 0.074687 0.722636 0.061 Uiso 1 1 calc R U . . .
H14B H 0.440200 -0.083753 0.693022 0.061 Uiso 1 1 calc R U . . .
H14C H 0.368892 0.017235 0.676390 0.061 Uiso 1 1 calc R U . . .
C18 C 0.3982(3) 0.5890(6) 0.4391(2) 0.0485(12) Uani 0.790(15) 1 d . . P A 1
H18A H 0.451313 0.591191 0.458423 0.073 Uiso 0.790(15) 1 calc R U P A 1
H18B H 0.372294 0.653409 0.464050 0.073 Uiso 0.790(15) 1 calc R U P A 1
H18C H 0.389540 0.619969 0.392707 0.073 Uiso 0.790(15) 1 calc R U P A 1
C8A C 0.3427(6) 0.6429(13) 0.7090(8) 0.050(3) Uani 0.40(2) 1 d . . P B 4
H8AA H 0.377907 0.597476 0.745350 0.075 Uiso 0.40(2) 1 calc R U P B 4
H8AB H 0.307172 0.699663 0.727251 0.075 Uiso 0.40(2) 1 calc R U P B 4
H8AC H 0.369486 0.705288 0.683981 0.075 Uiso 0.40(2) 1 calc R U P B 4
C16A C 0.4442(11) 0.399(3) 0.4174(8) 0.056(5) Uani 0.210(15) 1 d . . P A 2
H16A H 0.455410 0.297591 0.424794 0.084 Uiso 0.210(15) 1 calc R U P A 2
H16B H 0.485257 0.456406 0.442156 0.084 Uiso 0.210(15) 1 calc R U P A 2
H16C H 0.437278 0.420660 0.369904 0.084 Uiso 0.210(15) 1 calc R U P A 2
C8 C 0.3283(4) 0.6795(10) 0.6749(7) 0.057(3) Uani 0.60(2) 1 d . . P B 3
H8A H 0.377179 0.679015 0.704675 0.086 Uiso 0.60(2) 1 calc R U P B 3
H8B H 0.293605 0.733326 0.695476 0.086 Uiso 0.60(2) 1 calc R U P B 3
H8C H 0.331762 0.724661 0.632767 0.086 Uiso 0.60(2) 1 calc R U P B 3
C9A C 0.2355(13) 0.593(3) 0.6198(11) 0.072(6) Uani 0.40(2) 1 d . . P B 4
H9AA H 0.251142 0.677129 0.597794 0.109 Uiso 0.40(2) 1 calc R U P B 4
H9AB H 0.200894 0.622828 0.647235 0.109 Uiso 0.40(2) 1 calc R U P B 4
H9AC H 0.211223 0.524851 0.586236 0.109 Uiso 0.40(2) 1 calc R U P B 4
C17A C 0.3073(15) 0.351(5) 0.4010(9) 0.089(10) Uani 0.210(15) 1 d . . P A 2
H17A H 0.302581 0.375304 0.354082 0.134 Uiso 0.210(15) 1 calc R U P A 2
H17B H 0.260848 0.372638 0.414627 0.134 Uiso 0.210(15) 1 calc R U P A 2
H17C H 0.318480 0.249122 0.407554 0.134 Uiso 0.210(15) 1 calc R U P A 2
C9 C 0.2248(6) 0.5410(14) 0.6109(7) 0.050(2) Uani 0.60(2) 1 d . . P B 3
H9A H 0.231197 0.603141 0.574285 0.075 Uiso 0.60(2) 1 calc R U P B 3
H9B H 0.187904 0.582732 0.633159 0.075 Uiso 0.60(2) 1 calc R U P B 3
H9C H 0.207956 0.446598 0.593442 0.075 Uiso 0.60(2) 1 calc R U P B 3
C10A C 0.2762(10) 0.418(3) 0.7102(11) 0.055(5) Uani 0.40(2) 1 d . . P B 4
H10A H 0.247163 0.341082 0.684581 0.083 Uiso 0.40(2) 1 calc R U P B 4
H10B H 0.245987 0.466621 0.737022 0.083 Uiso 0.40(2) 1 calc R U P B 4
H10C H 0.320021 0.376561 0.739380 0.083 Uiso 0.40(2) 1 calc R U P B 4
C16 C 0.4104(4) 0.3390(8) 0.4044(2) 0.0590(18) Uani 0.790(15) 1 d . . P A 1
H16D H 0.388843 0.243082 0.402672 0.088 Uiso 0.790(15) 1 calc R U P A 1
H16E H 0.462621 0.334773 0.426813 0.088 Uiso 0.790(15) 1 calc R U P A 1
H16F H 0.406255 0.375288 0.359204 0.088 Uiso 0.790(15) 1 calc R U P A 1
C10 C 0.2779(8) 0.4557(18) 0.7199(7) 0.058(4) Uani 0.60(2) 1 d . . P B 3
H10D H 0.263375 0.356604 0.708514 0.087 Uiso 0.60(2) 1 calc R U P B 3
H10E H 0.235913 0.507512 0.730659 0.087 Uiso 0.60(2) 1 calc R U P B 3
H10F H 0.319371 0.456975 0.758290 0.087 Uiso 0.60(2) 1 calc R U P B 3
C17 C 0.2868(3) 0.4340(7) 0.4095(2) 0.0498(13) Uani 0.790(15) 1 d . . P A 1
H17D H 0.280608 0.457017 0.362276 0.075 Uiso 0.790(15) 1 calc R U P A 1
H17E H 0.260146 0.504114 0.430832 0.075 Uiso 0.790(15) 1 calc R U P A 1
H17F H 0.267111 0.338328 0.414306 0.075 Uiso 0.790(15) 1 calc R U P A 1
C18A C 0.354(3) 0.598(3) 0.4298(11) 0.093(10) Uani 0.210(15) 1 d . . P A 2
H18D H 0.392864 0.653870 0.458562 0.140 Uiso 0.210(15) 1 calc R U P A 2
H18E H 0.305924 0.622402 0.439599 0.140 Uiso 0.210(15) 1 calc R U P A 2
H18F H 0.353662 0.619954 0.383278 0.140 Uiso 0.210(15) 1 calc R U P A 2

loop_
_atom_site_aniso_label
_atom_site_aniso_U_11
_atom_site_aniso_U_22
_atom_site_aniso_U_33
_atom_site_aniso_U_23
_atom_site_aniso_U_13
_atom_site_aniso_U_12
P1 0.0387(3) 0.0374(3) 0.0214(3) 0.0028(2) 0.0065(2) 0.0075(2)
S1 0.0981(8) 0.0289(5) 0.0453(5) 0.000 -0.0316(5) 0.000
C4 0.0258(10) 0.0405(13) 0.0246(10) -0.0013(9) 0.0022(8) -0.0001(9)
C1 0.0273(10) 0.0308(11) 0.0241(9) 0.0012(9) 0.0067(8) -0.0037(9)
C5 0.0314(11) 0.0401(13) 0.0242(10) -0.0054(9) 0.0057(8) 0.0023(10)
C3 0.0287(11) 0.0351(12) 0.0293(10) 0.0001(9) 0.0025(8) 0.0030(9)
C2 0.0278(10) 0.0321(12) 0.0277(10) -0.0037(9) 0.0059(8) -0.0029(9)
C6 0.0279(10) 0.0320(12) 0.0271(10) -0.0030(9) 0.0045(8) -0.0021(9)
C15 0.0388(12) 0.0506(15) 0.0231(10) 0.0029(10) 0.0033(9) 0.0065(11)
C11 0.0428(12) 0.0303(12) 0.0288(11) -0.0042(10) 0.0039(9) 0.0005(10)
C7 0.0348(12) 0.0420(14) 0.0371(12) -0.0065(11) 0.0082(10) 0.0043(10)
C13 0.0550(15) 0.0372(14) 0.0389(13) -0.0106(11) 0.0062(11) -0.0035(11)
C12 0.0446(13) 0.0354(13) 0.0389(12) -0.0046(10) 0.0062(10) 0.0074(10)
C14 0.0547(14) 0.0302(13) 0.0354(12) -0.0002(10) 0.0061(10) -0.0029(10)
C18 0.050(3) 0.060(3) 0.0363(19) 0.0152(17) 0.0105(19) -0.003(2)
C8A 0.064(5) 0.039(5) 0.053(6) -0.003(5) 0.025(5) 0.008(4)
C16A 0.048(10) 0.100(15) 0.024(7) 0.012(8) 0.018(7) -0.007(9)
C8 0.050(3) 0.046(4) 0.080(6) -0.017(4) 0.025(4) 0.004(3)
C9A 0.096(12) 0.085(14) 0.037(6) 0.001(8) 0.015(7) 0.050(10)
C17A 0.068(14) 0.16(3) 0.037(8) 0.003(14) 0.000(8) -0.022(16)
C9 0.032(3) 0.076(7) 0.044(4) -0.002(5) 0.011(3) 0.027(4)
C10A 0.033(6) 0.081(12) 0.061(8) -0.011(6) 0.032(5) 0.019(5)
C16 0.071(4) 0.083(4) 0.0262(18) 0.012(2) 0.018(2) 0.033(3)
C10 0.068(5) 0.079(8) 0.035(4) 0.018(5) 0.030(3) 0.043(5)
C17 0.047(2) 0.069(3) 0.0281(18) 0.0031(19) -0.0062(15) 0.000(2)
C18A 0.15(3) 0.105(17) 0.036(9) 0.017(10) 0.033(15) 0.031(19)

loop_
_atom_type_symbol
_atom_type_description
_atom_type_scat_dispersion_real
_atom_type_scat_dispersion_imag
_atom_type_scat_source
C C 0.0181 0.0091 'International Tables Vol C Tables 4.2.6.8 and 6.1.1.4'
H H 0.0000 0.0000 'International Tables Vol C Tables 4.2.6.8 and 6.1.1.4'
P P 0.2955 0.4335 'International Tables Vol C Tables 4.2.6.8 and 6.1.1.4'
S S 0.3331 0.5567 'International Tables Vol C Tables 4.2.6.8 and 6.1.1.4'

loop_
_geom_angle_atom_site_label_1
_geom_angle_atom_site_label_2
_geom_angle_atom_site_label_3
_geom_angle
_geom_angle_site_symmetry_1
_geom_angle_site_symmetry_3
_geom_angle_publ_flag
S1 P1 P1 58.11(2) . 2_656 ?
C1 P1 P1 106.63(7) . 2_656 ?
C1 P1 S1 99.74(7) . . ?
P1 S1 P1 63.78(4) 2_656 . ?
C5 C4 C3 116.34(19) . . ?
C5 C4 C15 122.9(2) . . ?
C3 C4 C15 120.5(2) . . ?
C2 C1 P1 116.02(15) . . ?
C6 C1 P1 125.02(16) . . ?
C6 C1 C2 118.48(18) . . ?
C4 C5 H5 118.4 . . ?
C4 C5 C6 123.1(2) . . ?
C6 C5 H5 118.4 . . ?
C4 C3 H3 118.1 . . ?
C4 C3 C2 123.9(2) . . ?
C2 C3 H3 118.1 . . ?
C1 C2 C7 126.56(18) . . ?
C3 C2 C1 117.44(19) . . ?
C3 C2 C7 115.72(19) . . ?
C1 C6 C11 125.63(18) . . ?
C5 C6 C1 118.1(2) . . ?
C5 C6 C11 116.14(19) . . ?
C4 C15 C16A 109.3(6) . . ?
C4 C15 C18A 114.4(8) . . ?
C18 C15 C4 109.7(2) . . ?
C18 C15 C17 109.2(3) . . ?
C17A C15 C4 108.4(9) . . ?
C17A C15 C16A 107.3(12) . . ?
C17A C15 C18A 109.8(15) . . ?
C16 C15 C4 112.1(2) . . ?
C16 C15 C18 108.9(4) . . ?
C16 C15 C17 108.5(3) . . ?
C17 C15 C4 108.5(2) . . ?
C18A C15 C16A 107.5(13) . . ?
C6 C11 C13 110.19(18) . . ?
C12 C11 C6 111.17(19) . . ?
C12 C11 C13 106.34(19) . . ?
C14 C11 C6 111.35(18) . . ?
C14 C11 C13 105.2(2) . . ?
C14 C11 C12 112.32(19) . . ?
C2 C7 C9 105.8(5) . . ?
C8A C7 C2 112.9(4) . . ?
C8 C7 C2 110.7(3) . . ?
C8 C7 C9 104.4(5) . . ?
C9A C7 C2 116.2(8) . . ?
C9A C7 C8A 107.7(8) . . ?
C9A C7 C10A 110.2(13) . . ?
C10A C7 C2 105.4(8) . . ?
C10A C7 C8A 103.7(9) . . ?
C10 C7 C2 117.7(6) . . ?
C10 C7 C8 114.4(7) . . ?
C10 C7 C9 102.2(8) . . ?
C11 C13 H13A 109.5 . . ?
C11 C13 H13B 109.5 . . ?
C11 C13 H13C 109.5 . . ?
H13A C13 H13B 109.5 . . ?
H13A C13 H13C 109.5 . . ?
H13B C13 H13C 109.5 . . ?
C11 C12 H12A 109.5 . . ?
C11 C12 H12B 109.5 . . ?
C11 C12 H12C 109.5 . . ?
H12A C12 H12B 109.5 . . ?
H12A C12 H12C 109.5 . . ?
H12B C12 H12C 109.5 . . ?
C11 C14 H14A 109.5 . . ?
C11 C14 H14B 109.5 . . ?
C11 C14 H14C 109.5 . . ?
H14A C14 H14B 109.5 . . ?
H14A C14 H14C 109.5 . . ?
H14B C14 H14C 109.5 . . ?
C15 C18 H18A 109.5 . . ?
C15 C18 H18B 109.5 . . ?
C15 C18 H18C 109.5 . . ?
H18A C18 H18B 109.5 . . ?
H18A C18 H18C 109.5 . . ?
H18B C18 H18C 109.5 . . ?
C7 C8A H8AA 109.5 . . ?
C7 C8A H8AB 109.5 . . ?
C7 C8A H8AC 109.5 . . ?
H8AA C8A H8AB 109.5 . . ?
H8AA C8A H8AC 109.5 . . ?
H8AB C8A H8AC 109.5 . . ?
C15 C16A H16A 109.5 . . ?
C15 C16A H16B 109.5 . . ?
C15 C16A H16C 109.5 . . ?
H16A C16A H16B 109.5 . . ?
H16A C16A H16C 109.5 . . ?
H16B C16A H16C 109.5 . . ?
C7 C8 H8A 109.5 . . ?
C7 C8 H8B 109.5 . . ?
C7 C8 H8C 109.5 . . ?
H8A C8 H8B 109.5 . . ?
H8A C8 H8C 109.5 . . ?
H8B C8 H8C 109.5 . . ?
C7 C9A H9AA 109.5 . . ?
C7 C9A H9AB 109.5 . . ?
C7 C9A H9AC 109.5 . . ?
H9AA C9A H9AB 109.5 . . ?
H9AA C9A H9AC 109.5 . . ?
H9AB C9A H9AC 109.5 . . ?
C15 C17A H17A 109.5 . . ?
C15 C17A H17B 109.5 . . ?
C15 C17A H17C 109.5 . . ?
H17A C17A H17B 109.5 . . ?
H17A C17A H17C 109.5 . . ?
H17B C17A H17C 109.5 . . ?
C7 C9 H9A 109.5 . . ?
C7 C9 H9B 109.5 . . ?
C7 C9 H9C 109.5 . . ?
H9A C9 H9B 109.5 . . ?
H9A C9 H9C 109.5 . . ?
H9B C9 H9C 109.5 . . ?
C7 C10A H10A 109.5 . . ?
C7 C10A H10B 109.5 . . ?
C7 C10A H10C 109.5 . . ?
H10A C10A H10B 109.5 . . ?
H10A C10A H10C 109.5 . . ?
H10B C10A H10C 109.5 . . ?
C15 C16 H16D 109.5 . . ?
C15 C16 H16E 109.5 . . ?
C15 C16 H16F 109.5 . . ?
H16D C16 H16E 109.5 . . ?
H16D C16 H16F 109.5 . . ?
H16E C16 H16F 109.5 . . ?
C7 C10 H10D 109.5 . . ?
C7 C10 H10E 109.5 . . ?
C7 C10 H10F 109.5 . . ?
H10D C10 H10E 109.5 . . ?
H10D C10 H10F 109.5 . . ?
H10E C10 H10F 109.5 . . ?
C15 C17 H17D 109.5 . . ?
C15 C17 H17E 109.5 . . ?
C15 C17 H17F 109.5 . . ?
H17D C17 H17E 109.5 . . ?
H17D C17 H17F 109.5 . . ?
H17E C17 H17F 109.5 . . ?
C15 C18A H18D 109.5 . . ?
C15 C18A H18E 109.5 . . ?
C15 C18A H18F 109.5 . . ?
H18D C18A H18E 109.5 . . ?
H18D C18A H18F 109.5 . . ?
H18E C18A H18F 109.5 . . ?

loop_
_geom_bond_atom_site_label_1
_geom_bond_atom_site_label_2
_geom_bond_distance
_geom_bond_site_symmetry_2
_geom_bond_publ_flag
P1 P1 2.2342(11) 2_656 ?
P1 S1 2.1145(10) . ?
P1 C1 1.883(2) . ?
C4 C5 1.382(3) . ?
C4 C3 1.387(3) . ?
C4 C15 1.534(3) . ?
C1 C2 1.426(3) . ?
C1 C6 1.420(3) . ?
C5 H5 0.9500 . ?
C5 C6 1.399(3) . ?
C3 H3 0.9500 . ?
C3 C2 1.390(3) . ?
C2 C7 1.566(3) . ?
C6 C11 1.545(3) . ?
C15 C18 1.521(5) . ?
C15 C16A 1.620(17) . ?
C15 C17A 1.51(2) . ?
C15 C16 1.518(5) . ?
C15 C17 1.533(5) . ?
C15 C18A 1.54(3) . ?
C11 C13 1.545(3) . ?
C11 C12 1.535(3) . ?
C11 C14 1.525(3) . ?
C7 C8A 1.558(11) . ?
C7 C8 1.532(8) . ?
C7 C9A 1.47(2) . ?
C7 C9 1.575(12) . ?
C7 C10A 1.55(2) . ?
C7 C10 1.498(13) . ?
C13 H13A 0.9800 . ?
C13 H13B 0.9800 . ?
C13 H13C 0.9800 . ?
C12 H12A 0.9800 . ?
C12 H12B 0.9800 . ?
C12 H12C 0.9800 . ?
C14 H14A 0.9800 . ?
C14 H14B 0.9800 . ?
C14 H14C 0.9800 . ?
C18 H18A 0.9800 . ?
C18 H18B 0.9800 . ?
C18 H18C 0.9800 . ?
C8A H8AA 0.9800 . ?
C8A H8AB 0.9800 . ?
C8A H8AC 0.9800 . ?
C16A H16A 0.9800 . ?
C16A H16B 0.9800 . ?
C16A H16C 0.9800 . ?
C8 H8A 0.9800 . ?
C8 H8B 0.9800 . ?
C8 H8C 0.9800 . ?
C9A H9AA 0.9800 . ?
C9A H9AB 0.9800 . ?
C9A H9AC 0.9800 . ?
C17A H17A 0.9800 . ?
C17A H17B 0.9800 . ?
C17A H17C 0.9800 . ?
C9 H9A 0.9800 . ?
C9 H9B 0.9800 . ?
C9 H9C 0.9800 . ?
C10A H10A 0.9800 . ?
C10A H10B 0.9800 . ?
C10A H10C 0.9800 . ?
C16 H16D 0.9800 . ?
C16 H16E 0.9800 . ?
C16 H16F 0.9800 . ?
C10 H10D 0.9800 . ?
C10 H10E 0.9800 . ?
C10 H10F 0.9800 . ?
C17 H17D 0.9800 . ?
C17 H17E 0.9800 . ?
C17 H17F 0.9800 . ?
C18A H18D 0.9800 . ?
C18A H18E 0.9800 . ?
C18A H18F 0.9800 . ?

loop_
_geom_torsion_atom_site_label_1
_geom_torsion_atom_site_label_2
_geom_torsion_atom_site_label_3
_geom_torsion_atom_site_label_4
_geom_torsion
_geom_torsion_site_symmetry_1
_geom_torsion_site_symmetry_2
_geom_torsion_site_symmetry_3
_geom_torsion_site_symmetry_4
_geom_torsion_publ_flag
P1 P1 C1 C2 -121.18(14) 2_656 . . . ?
P1 P1 C1 C6 50.80(18) 2_656 . . . ?
P1 C1 C2 C3 155.40(16) . . . . ?
P1 C1 C2 C7 -31.0(3) . . . . ?
P1 C1 C6 C5 -155.52(16) . . . . ?
P1 C1 C6 C11 29.5(3) . . . . ?
S1 P1 C1 C2 -61.72(15) . . . . ?
S1 P1 C1 C6 110.26(17) . . . . ?
C4 C5 C6 C1 -3.3(3) . . . . ?
C4 C5 C6 C11 172.10(19) . . . . ?
C4 C3 C2 C1 5.2(3) . . . . ?
C4 C3 C2 C7 -169.1(2) . . . . ?
C1 C2 C7 C8A 81.0(8) . . . . ?
C1 C2 C7 C8 112.4(7) . . . . ?
C1 C2 C7 C9A -153.8(13) . . . . ?
C1 C2 C7 C9 -135.2(6) . . . . ?
C1 C2 C7 C10A -31.5(9) . . . . ?
C1 C2 C7 C10 -21.8(8) . . . . ?
C1 C6 C11 C13 138.6(2) . . . . ?
C1 C6 C11 C12 -103.8(2) . . . . ?
C1 C6 C11 C14 22.2(3) . . . . ?
C5 C4 C3 C2 7.4(3) . . . . ?
C5 C4 C15 C18 -129.9(3) . . . . ?
C5 C4 C15 C16A -41.8(12) . . . . ?
C5 C4 C15 C17A 74.8(19) . . . . ?
C5 C4 C15 C16 -8.8(5) . . . . ?
C5 C4 C15 C17 111.0(3) . . . . ?
C5 C4 C15 C18A -162.4(19) . . . . ?
C5 C6 C11 C13 -36.5(3) . . . . ?
C5 C6 C11 C12 81.2(2) . . . . ?
C5 C6 C11 C14 -152.79(19) . . . . ?
C3 C4 C5 C6 -8.4(3) . . . . ?
C3 C4 C15 C18 57.0(3) . . . . ?
C3 C4 C15 C16A 145.1(11) . . . . ?
C3 C4 C15 C17A -98.4(19) . . . . ?
C3 C4 C15 C16 178.1(4) . . . . ?
C3 C4 C15 C17 -62.2(4) . . . . ?
C3 C4 C15 C18A 24.5(19) . . . . ?
C3 C2 C7 C8A -105.2(8) . . . . ?
C3 C2 C7 C8 -73.9(7) . . . . ?
C3 C2 C7 C9A 19.9(13) . . . . ?
C3 C2 C7 C9 38.6(6) . . . . ?
C3 C2 C7 C10A 142.3(9) . . . . ?
C3 C2 C7 C10 151.9(8) . . . . ?
C2 C1 C6 C5 16.3(3) . . . . ?
C2 C1 C6 C11 -158.7(2) . . . . ?
C6 C1 C2 C3 -17.1(3) . . . . ?
C6 C1 C2 C7 156.5(2) . . . . ?
C15 C4 C5 C6 178.2(2) . . . . ?
C15 C4 C3 C2 -179.0(2) . . . . ?
